data_2015523
loop_
_publ_author_name
'Cheng, Ching-Yuan'
'Lin, Kuan-Jiuh'

_publ_section_title
;
 A lithium ethylenediphosphonate containing lithium chains and
 symmetric hydrogen bonds
;
_journal_coeditor_code SQ3018
_journal_issue 8
_journal_name_full 'Acta Crystallographica Section C'
_journal_page_first m363
_journal_page_last m365
_journal_paper_doi 10.1107/S0108270106024528
_journal_volume 62
_journal_year 2006
_chemical_formula_iupac '[Li (C2 H7 O6 P2)]'
_chemical_formula_moiety 'C2 H7 Li O6 P2'
_chemical_formula_sum 'C2 H7 Li O6 P2'
_chemical_formula_weight 195.96
_chemical_name_systematic
;
catena-poly[lithium-\m~3~-ethylenediphosphonato]
;
_space_group_IT_number 15
_symmetry_cell_setting monoclinic
_symmetry_space_group_name_Hall '-C 2yc'
_symmetry_space_group_name_H-M 'C 1 2/c 1'
_atom_sites_solution_hydrogens geom
_atom_sites_solution_primary direct
_atom_sites_solution_secondary difmap
_cell_angle_alpha 90.00
_cell_angle_beta 107.836(2)
_cell_angle_gamma 90.00
_cell_formula_units_Z 4
_cell_length_a 16.1716(19)
_cell_length_b 8.4880(10)
_cell_length_c 5.3893(6)
_cell_measurement_reflns_used 2124
_cell_measurement_temperature 293(2)
_cell_measurement_theta_max 27.5
_cell_measurement_theta_min 2.74
_cell_volume 704.20(14)
_computing_cell_refinement SMART
_computing_data_collection 'SMART (Bruker, 1999)'
_computing_data_reduction 'SAINT (Bruker, 2000)'
_computing_molecular_graphics 'XP (Bruker, 1997)'
_computing_publication_material SHELXTL
_computing_structure_refinement 'SHELXTL (Sheldrick, 1997)'
_computing_structure_solution 'XS [SHELXS97?] (Sheldrick, 1990)'
_diffrn_ambient_temperature 293(2)
_diffrn_measured_fraction_theta_full 0.994
_diffrn_measured_fraction_theta_max 0.994
_diffrn_measurement_device_type 'Bruker SMART CCD area-detector'
_diffrn_measurement_method '\f and \w'
_diffrn_radiation_monochromator graphite
_diffrn_radiation_source 'fine-focus sealed tube'
_diffrn_radiation_type MoK\a
_diffrn_radiation_wavelength 0.71073
_diffrn_reflns_av_R_equivalents 0.0256
_diffrn_reflns_av_sigmaI/netI 0.0192
_diffrn_reflns_limit_h_max 20
_diffrn_reflns_limit_h_min -19
_diffrn_reflns_limit_k_max 8
_diffrn_reflns_limit_k_min -11
_diffrn_reflns_limit_l_max 7
_diffrn_reflns_limit_l_min -4
_diffrn_reflns_number 2124
_diffrn_reflns_theta_full 27.50
_diffrn_reflns_theta_max 27.50
_diffrn_reflns_theta_min 2.74
_diffrn_standards_decay_% 0
_exptl_absorpt_coefficient_mu 0.593
_exptl_absorpt_correction_T_max 0.892
_exptl_absorpt_correction_T_min 0.824
_exptl_absorpt_correction_type empirical
_exptl_absorpt_process_details '(SAINT; Siemens, 1995 or Bruker, 2000)'
_exptl_crystal_colour colorless
_exptl_crystal_density_diffrn 1.848
_exptl_crystal_density_method 'not measured'
_exptl_crystal_description plate
_exptl_crystal_F_000 400
_exptl_crystal_size_max 0.42
_exptl_crystal_size_mid 0.24
_exptl_crystal_size_min 0.20
_refine_diff_density_max 0.473
_refine_diff_density_min -0.522
_refine_ls_extinction_method none
_refine_ls_goodness_of_fit_ref 0.983
_refine_ls_hydrogen_treatment constr
_refine_ls_matrix_type full
_refine_ls_number_parameters 64
_refine_ls_number_reflns 799
_refine_ls_number_restraints 0
_refine_ls_restrained_S_all 0.983
_refine_ls_R_factor_all 0.0356
_refine_ls_R_factor_gt 0.0343
_refine_ls_shift/su_max 0.000
_refine_ls_shift/su_mean 0.000
_refine_ls_structure_factor_coef Fsqd
_refine_ls_weighting_details 'calc w=1/[\s^2^(Fo^2^)+(0.0647P)^2^+1.1079P] where P=(Fo^2^+2Fc^2^)/3'
_refine_ls_weighting_scheme calc
_refine_ls_wR_factor_gt 0.0929
_refine_ls_wR_factor_ref 0.0942
_reflns_number_gt 749
_reflns_number_total 799
_reflns_threshold_expression I>2\s(I)
_cod_data_source_file sq3018.cif
_cod_data_source_block I
_cod_original_sg_symbol_Hall '-C 2yc '
_cod_original_sg_symbol_H-M C2/c
_cod_database_code 2015523
_cod_database_fobs_code 2015523

loop_
_symmetry_equiv_pos_as_xyz
'x, y, z'
'-x, y, -z+1/2'
'x+1/2, y+1/2, z'
'-x+1/2, y+1/2, -z+1/2'
'-x, -y, -z'
'x, -y, z-1/2'
'-x+1/2, -y+1/2, -z'
'x+1/2, -y+1/2, z-1/2'

loop_
_atom_site_type_symbol
_atom_site_label
_atom_site_fract_x
_atom_site_fract_y
_atom_site_fract_z
_atom_site_U_iso_or_equiv
_atom_site_adp_type
_atom_site_calc_flag
_atom_site_refinement_flags
_atom_site_occupancy
P P1 0.61996(3) 0.24357(6) 0.56027(10) 0.0169(3) Uani d . 1
C C1 0.71580(13) 0.3125(3) 0.4942(5) 0.0236(5) Uani d . 1
H H1A 0.6988 0.3597 0.3221 0.028 Uiso calc R 1
H H1B 0.7419 0.3946 0.6188 0.028 Uiso calc R 1
O O3 0.56061(10) 0.37989(19) 0.5478(3) 0.0225(4) Uani d . 1
O O1 0.57867(10) 0.11079(19) 0.3679(3) 0.0242(4) Uani d . 1
O O2 0.65217(11) 0.1673(2) 0.8384(3) 0.0292(4) Uani d . 1
H H2 0.6788 0.2331 0.9443 0.044 Uiso calc R 1
Li Li1 0.5000 0.5131(7) 0.2500 0.0221(11) Uani d S 1
H H4 0.5000 0.1106 0.2500 0.036 Uiso d S 1

loop_
_atom_site_aniso_label
_atom_site_aniso_U_11
_atom_site_aniso_U_22
_atom_site_aniso_U_33
_atom_site_aniso_U_12
_atom_site_aniso_U_13
_atom_site_aniso_U_23
P1 0.0145(4) 0.0161(4) 0.0205(4) 0.00126(16) 0.0058(3) -0.00044(18)
C1 0.0191(11) 0.0180(11) 0.0371(13) 0.0007(8) 0.0137(9) 0.0010(10)
O3 0.0230(8) 0.0213(8) 0.0255(8) 0.0073(6) 0.0107(6) 0.0012(6)
O1 0.0190(8) 0.0212(8) 0.0290(9) 0.0020(6) 0.0021(6) -0.0065(7)
O2 0.0293(9) 0.0305(10) 0.0227(9) -0.0033(7) 0.0003(6) 0.0052(7)
Li1 0.021(2) 0.025(3) 0.022(2) 0.000 0.010(2) 0.000

loop_
_atom_type_symbol
_atom_type_description
_atom_type_scat_dispersion_real
_atom_type_scat_dispersion_imag
_atom_type_scat_source
C C 0.0033 0.0016 'International Tables Vol C Tables 4.2.6.8 and 6.1.1.4'
H H 0.0000 0.0000 'International Tables Vol C Tables 4.2.6.8 and 6.1.1.4'
O O 0.0106 0.0060 'International Tables Vol C Tables 4.2.6.8 and 6.1.1.4'
P P 0.1023 0.0942 'International Tables Vol C Tables 4.2.6.8 and 6.1.1.4'
Li Li -0.0003 0.0001 'International Tables Vol C Tables 4.2.6.8 and 6.1.1.4'

loop_
_geom_angle_atom_site_label_1
_geom_angle_atom_site_label_2
_geom_angle_atom_site_label_3
_geom_angle_site_symmetry_1
_geom_angle_site_symmetry_3
_geom_angle
O3 P1 O1 . . 113.42(9)
O3 P1 O2 . . 112.60(10)
O1 P1 O2 . . 106.86(10)
O3 P1 C1 . . 108.77(10)
O1 P1 C1 . . 109.19(10)
O2 P1 C1 . . 105.69(11)
C1 C1 P1 7_656 . 115.3(2)
C1 C1 H1A 7_656 . 108.4
P1 C1 H1A . . 108.4
C1 C1 H1B 7_656 . 108.4
P1 C1 H1B . . 108.4
H1A C1 H1B . . 107.5
P1 O3 Li1 . 5_666 141.34(15)
P1 O3 Li1 . . 129.58(13)
Li1 O3 Li1 5_666 . 88.71(7)
P1 O1 H4 . . 120.88
P1 O2 H2 . . 109.5
O3 Li1 O3 5_666 6_565 123.0(3)
O3 Li1 O3 5_666 2_655 121.81(9)
O3 Li1 O3 6_565 2_655 91.29(7)
O3 Li1 O3 5_666 . 91.29(7)
O3 Li1 O3 6_565 . 121.81(9)
O3 Li1 O3 2_655 . 109.6(3)
O3 Li1 Li1 5_666 5_665 140.0(2)
O3 Li1 Li1 6_565 5_665 46.52(9)
O3 Li1 Li1 2_655 5_665 44.77(11)
O3 Li1 Li1 . 5_665 128.0(3)
O3 Li1 Li1 5_666 5_666 46.52(9)
O3 Li1 Li1 6_565 5_666 140.0(2)
O3 Li1 Li1 2_655 5_666 128.0(3)
O3 Li1 Li1 . 5_666 44.77(11)
Li1 Li1 Li1 5_665 5_666 170.6(5)

loop_
_geom_bond_atom_site_label_1
_geom_bond_atom_site_label_2
_geom_bond_site_symmetry_2
_geom_bond_distance
P1 O3 . 1.4916(16)
P1 O1 . 1.5384(16)
P1 O2 . 1.5685(18)
P1 C1 . 1.791(2)
C1 C1 7_656 1.520(4)
C1 H1A . 0.9700
C1 H1B . 0.9700
O3 Li1 5_666 1.905(3)
O3 Li1 . 1.962(4)
O1 H4 . 1.2358
O2 H2 . 0.8200
Li1 O3 5_666 1.905(3)
Li1 O3 6_565 1.905(3)
Li1 O3 2_655 1.962(4)
Li1 Li1 5_665 2.7038(10)
Li1 Li1 5_666 2.7038(10)

loop_
_geom_hbond_atom_site_label_D
_geom_hbond_atom_site_label_H
_geom_hbond_atom_site_label_A
_geom_hbond_site_symmetry_A
_geom_hbond_distance_DH
_geom_hbond_distance_HA
_geom_hbond_distance_DA
_geom_hbond_angle_DHA
O1 H4 O1 2_655 1.2358 1.2358 2.472(3) 179.88(16)

loop_
_geom_torsion_atom_site_label_1
_geom_torsion_atom_site_label_2
_geom_torsion_atom_site_label_3
_geom_torsion_atom_site_label_4
_geom_torsion_site_symmetry_1
_geom_torsion_site_symmetry_4
_geom_torsion
O3 P1 C1 C1 . 7_656 178.7(2)
O1 P1 C1 C1 . 7_656 -57.1(3)
O2 P1 C1 C1 . 7_656 57.5(3)
O1 P1 O3 Li1 . 5_666 113.8(2)
O2 P1 O3 Li1 . 5_666 -7.7(3)
C1 P1 O3 Li1 . 5_666 -124.5(2)
O1 P1 O3 Li1 . . -56.8(2)
O2 P1 O3 Li1 . . -178.32(18)
C1 P1 O3 Li1 . . 64.9(2)
P1 O3 Li1 O3 . 5_666 174.15(18)
Li1 O3 Li1 O3 5_666 5_666 0.0
P1 O3 Li1 O3 . 6_565 -54.9(3)
Li1 O3 Li1 O3 5_666 6_565 131.0(4)
P1 O3 Li1 O3 . 2_655 49.56(14)
Li1 O3 Li1 O3 5_666 2_655 -124.59(14)
P1 O3 Li1 Li1 . 5_665 2.2(4)
Li1 O3 Li1 Li1 5_666 5_665 -171.9(4)
P1 O3 Li1 Li1 . 5_666 174.15(18)
